data_2312429
loop_
_publ_author_name
'Balasubramanian, Hemalatha'
'Mariappan, Petchi Raman'
'Poomani, Kumaradhas'

_publ_section_title
;
 Crystal structure, intermolecular interactions, charge-density
 distribution and ADME properties of the acridinium 4-nitrobenzoate and
 2-amino-3-methylpyridinium 4-nitrobenzoate salts: a combined experimental
 and theoretical study.
;
_journal_coeditor_code EF3054
_journal_issue 4
_journal_name_full 'Acta crystallographica. Section C, Structural chemistry'
_journal_paper_doi 10.1107/S2053229624002250
_journal_volume 80
_journal_year 2024
_chemical_formula_iupac 'C13 H10 N1 +, C7 H4 N1 O4 -'
_chemical_formula_moiety 'C13 H10 N1 +, C7 H4 N1 O4 -'
_chemical_formula_sum 'C20 H14 N2 O4'
_chemical_formula_weight 346.33
_chemical_name_systematic
;
Acridin-10-ium 4-nitrobenzoate
;
_space_group_IT_number 2
_space_group_name_Hall '-P 1'
_space_group_name_H-M_alt 'P -1'
_symmetry_cell_setting triclinic
_symmetry_space_group_name_Hall '-P 1'
_symmetry_space_group_name_H-M 'P -1'
_atom_sites_solution_hydrogens mixed
_atom_sites_solution_primary dual
_atom_sites_solution_secondary dual
_audit_conform_dict_name cif_core.dic
_audit_conform_dict_version 2.4.5
_audit_creation_method 'WinGX routine CIF_UPDATE'
_cell_angle_alpha 105.3800(10)
_cell_angle_beta 95.0050(10)
_cell_angle_gamma 93.7800(10)
_cell_formula_units_Z 2
_cell_length_a 7.6186(2)
_cell_length_b 9.4985(2)
_cell_length_c 11.9173(3)
_cell_measurement_reflns_used 4100
_cell_measurement_temperature 293(2)
_cell_measurement_theta_max 28.33
_cell_measurement_theta_min 2.23
_cell_volume 824.78(3)
_computing_cell_refinement
;
SAINT (Bruker, 2006)
;
_computing_data_collection
;
APEX2 (Bruker, 2006)
;
_computing_data_reduction
;
SAINT (Bruker, 2006)
;
_computing_molecular_graphics
;
ORTEP-3 for Windows (Farrugia, 2012),
<i>Mercury</i> (Macrae <i>et al.</i>,  2020) and
<i>PLATON</i> (Spek, 2020)
;
_computing_publication_material
;
WinGX (Farrugia, 2012)
;
_computing_structure_refinement
;
SHELXL2018 (Sheldrick, 2015<i>b</i>)
;
_computing_structure_solution
;
SHELXT2018 (Sheldrick, 2015<i>a</i>)
;
_diffrn_ambient_temperature 293(2)
_diffrn_measured_fraction_theta_full 0.998
_diffrn_measured_fraction_theta_max 0.999
_diffrn_measurement_device 'Three-circle Fixed Chi diffractometer'
_diffrn_measurement_device_type 'Bruker D8 QUEST ECO'
_diffrn_measurement_method '\w and \f scans'
_diffrn_radiation_probe x-ray
_diffrn_radiation_type MoK\a
_diffrn_radiation_wavelength 0.71073
_diffrn_reflns_av_R_equivalents 0.0223
_diffrn_reflns_av_unetI/netI 0.0176
_diffrn_reflns_limit_h_max 10
_diffrn_reflns_limit_h_min -10
_diffrn_reflns_limit_k_max 12
_diffrn_reflns_limit_k_min -12
_diffrn_reflns_limit_l_max 15
_diffrn_reflns_limit_l_min -15
_diffrn_reflns_number 22030
_diffrn_reflns_theta_full 25.242
_diffrn_reflns_theta_max 27.972
_diffrn_reflns_theta_min 2.233
_diffrn_standards_decay_% 0
_diffrn_standards_interval_count 0
_diffrn_standards_interval_time 0
_diffrn_standards_number 0
_exptl_absorpt_coefficient_mu 0.099
_exptl_absorpt_correction_T_max 0.7457
_exptl_absorpt_correction_T_min 0.6970
_exptl_absorpt_correction_type numerical
_exptl_absorpt_process_details
;
(SADABS; Bruker, 2006)
;
_exptl_crystal_colour orange
_exptl_crystal_density_diffrn 1.395
_exptl_crystal_density_method 'not measured'
_exptl_crystal_description block
_exptl_crystal_F_000 360
_exptl_crystal_size_max 0.758
_exptl_crystal_size_mid 0.480
_exptl_crystal_size_min 0.192
_refine_diff_density_max 0.276
_refine_diff_density_min -0.319
_refine_ls_extinction_method none
_refine_ls_goodness_of_fit_ref 1.081
_refine_ls_hydrogen_treatment mixed
_refine_ls_matrix_type full
_refine_ls_number_constraints 0
_refine_ls_number_parameters 287
_refine_ls_number_reflns 3965
_refine_ls_number_restraints 0
_refine_ls_restrained_S_all 1.081
_refine_ls_R_factor_all 0.0578
_refine_ls_R_factor_gt 0.0495
_refine_ls_shift/su_max 0
_refine_ls_shift/su_mean 0
_refine_ls_structure_factor_coef Fsqd
_refine_ls_weighting_details 'w=1/[\s^2^(Fo^2^)+(0.0912P)^2^+0.1205P] where P=(Fo^2^+2Fc^2^)/3'
_refine_ls_weighting_scheme calc
_refine_ls_wR_factor_gt 0.158
_refine_ls_wR_factor_ref 0.1659
_reflns_number_gt 3338
_reflns_number_total 3965
_reflns_threshold_expression 'I > 2\s(I)'
_cod_data_source_file ef3054sup1.cif
_cod_data_source_block I
_cod_original_cell_volume 824.77(3)
_cod_database_code 2312429

loop_
_symmetry_equiv_pos_as_xyz
'x, y, z'
'-x, -y, -z'

loop_
_atom_site_type_symbol
_atom_site_label
_atom_site_fract_x
_atom_site_fract_y
_atom_site_fract_z
_atom_site_U_iso_or_equiv
_atom_site_adp_type
_atom_site_calc_flag
_atom_site_occupancy
_atom_site_disorder_assembly
_atom_site_disorder_group
O O3 0.54165(15) 0.56623(12) 0.21295(11) 0.0668(3) Uani d 1 . .
N N2 0.37822(14) 0.77264(11) 0.34098(9) 0.0459(3) Uani d 1 . .
H H2A 0.423114 0.701267 0.295365 0.055 Uiso calc 1 . .
O O4 0.78800(19) 0.70691(15) 0.29466(15) 0.1020(6) Uani d 1 . .
C C20 0.38824(15) 0.90582(13) 0.32079(11) 0.0424(3) Uani d 1 . .
N N1 1.1229(2) 0.16723(18) -0.03261(13) 0.0718(4) Uani d 1 . .
O O2 1.2828(2) 0.1862(2) -0.00949(14) 0.1014(5) Uani d 1 . .
C C8 0.29822(16) 0.75062(14) 0.43226(11) 0.0455(3) Uani d 1 . .
C C13 0.22403(15) 0.86719(15) 0.51010(11) 0.0457(3) Uani d 1 . .
C C15 0.31603(15) 1.02724(13) 0.39465(11) 0.0432(3) Uani d 1 . .
C C4 0.81614(18) 0.48421(13) 0.15489(11) 0.0469(3) Uani d 1 . .
C C19 0.47551(19) 0.92710(16) 0.22490(12) 0.0521(3) Uani d 1 . .
C C1 1.01560(19) 0.27927(16) 0.03319(12) 0.0531(3) Uani d 1 . .
C C3 0.73362(19) 0.35560(15) 0.07913(13) 0.0526(3) Uani d 1 . .
C C5 1.0001(2) 0.50946(16) 0.16718(13) 0.0535(3) Uani d 1 . .
C C7 0.7123(2) 0.59752(15) 0.22730(13) 0.0582(4) Uani d 1 . .
C C14 0.23589(16) 1.00515(15) 0.48980(11) 0.0465(3) Uani d 1 . .
C C6 1.10170(19) 0.40661(17) 0.10640(13) 0.0553(3) Uani d 1 . .
O O1 1.0455(2) 0.06176(19) -0.10658(16) 0.1091(6) Uani d 1 . .
C C2 0.8346(2) 0.25109(17) 0.01754(13) 0.0577(4) Uani d 1 . .
C C12 0.14156(19) 0.8376(2) 0.60534(13) 0.0587(4) Uani d 1 . .
C C16 0.33119(19) 1.16520(15) 0.36816(14) 0.0555(3) Uani d 1 . .
C C18 0.4863(2) 1.06030(18) 0.20314(14) 0.0599(4) Uani d 1 . .
C C9 0.2888(2) 0.60884(17) 0.45210(15) 0.0594(4) Uani d 1 . .
C C11 0.1319(2) 0.7003(2) 0.62023(16) 0.0690(5) Uani d 1 . .
C C17 0.4128(2) 1.18062(17) 0.27497(15) 0.0616(4) Uani d 1 . .
C C10 0.2070(2) 0.5862(2) 0.54345(17) 0.0688(4) Uani d 1 . .
H H12 0.100(2) 0.9205(18) 0.6581(14) 0.053(4) Uiso d 1 . .
H H16 0.285(2) 1.245(2) 0.4182(16) 0.067(5) Uiso d 1 . .
H H6 1.226(3) 0.426(2) 0.1128(17) 0.080(6) Uiso d 1 . .
H H3 0.607(3) 0.337(2) 0.0702(16) 0.071(5) Uiso d 1 . .
H H14 0.192(2) 1.0847(18) 0.5403(14) 0.055(4) Uiso d 1 . .
H H19 0.527(2) 0.8461(19) 0.1765(15) 0.062(4) Uiso d 1 . .
H H2 0.776(3) 0.167(2) -0.0305(18) 0.075(5) Uiso d 1 . .
H H17 0.423(3) 1.272(2) 0.2600(18) 0.088(6) Uiso d 1 . .
H H5 1.054(2) 0.595(2) 0.2226(17) 0.070(5) Uiso d 1 . .
H H18 0.549(3) 1.074(2) 0.1385(18) 0.078(5) Uiso d 1 . .
H H9 0.343(2) 0.534(2) 0.3967(15) 0.063(5) Uiso d 1 . .
H H11 0.073(3) 0.681(2) 0.683(2) 0.093(7) Uiso d 1 . .
H H10 0.202(3) 0.488(3) 0.5555(19) 0.092(6) Uiso d 1 . .

loop_
_atom_site_aniso_label
_atom_site_aniso_U_11
_atom_site_aniso_U_22
_atom_site_aniso_U_33
_atom_site_aniso_U_12
_atom_site_aniso_U_13
_atom_site_aniso_U_23
O3 0.0631(6) 0.0509(6) 0.0779(7) 0.0097(5) 0.0155(5) -0.0007(5)
N2 0.0461(6) 0.0383(5) 0.0486(6) 0.0067(4) 0.0062(4) 0.0027(4)
O4 0.0806(9) 0.0662(8) 0.1208(12) 0.0135(6) -0.0072(8) -0.0367(8)
C20 0.0361(5) 0.0422(6) 0.0449(6) 0.0045(4) 0.0014(4) 0.0057(5)
N1 0.0776(10) 0.0801(10) 0.0628(8) 0.0247(7) 0.0295(7) 0.0173(7)
O2 0.0743(9) 0.1417(14) 0.0901(10) 0.0447(9) 0.0312(7) 0.0194(9)
C8 0.0399(6) 0.0438(6) 0.0482(6) 0.0012(5) -0.0006(5) 0.0071(5)
C13 0.0330(5) 0.0552(7) 0.0459(6) 0.0044(5) 0.0010(4) 0.0096(5)
C15 0.0341(5) 0.0413(6) 0.0502(6) 0.0070(4) 0.0008(5) 0.0061(5)
C4 0.0544(7) 0.0405(6) 0.0453(6) 0.0056(5) 0.0033(5) 0.0110(5)
C19 0.0515(7) 0.0545(7) 0.0491(7) 0.0077(6) 0.0092(5) 0.0105(6)
C1 0.0586(8) 0.0563(8) 0.0484(7) 0.0128(6) 0.0159(6) 0.0161(6)
C3 0.0479(7) 0.0476(7) 0.0574(7) 0.0019(5) 0.0074(6) 0.0060(6)
C5 0.0571(8) 0.0474(7) 0.0524(7) -0.0018(6) -0.0051(6) 0.0122(6)
C7 0.0681(9) 0.0429(7) 0.0580(8) 0.0101(6) 0.0015(6) 0.0046(6)
C14 0.0367(6) 0.0488(7) 0.0490(7) 0.0117(5) 0.0046(5) 0.0029(5)
C6 0.0477(7) 0.0653(8) 0.0566(8) 0.0027(6) 0.0046(6) 0.0240(7)
O1 0.1137(12) 0.0870(10) 0.1081(12) 0.0211(9) 0.0423(10) -0.0182(9)
C2 0.0599(8) 0.0483(7) 0.0564(8) 0.0014(6) 0.0090(6) -0.0003(6)
C12 0.0442(7) 0.0802(10) 0.0519(7) 0.0088(6) 0.0071(6) 0.0169(7)
C16 0.0504(7) 0.0427(7) 0.0712(9) 0.0117(5) 0.0036(6) 0.0110(6)
C18 0.0578(8) 0.0665(9) 0.0587(8) 0.0030(7) 0.0077(6) 0.0232(7)
C9 0.0628(8) 0.0470(7) 0.0656(9) 0.0008(6) 0.0014(7) 0.0132(6)
C11 0.0548(8) 0.0949(13) 0.0659(9) -0.0008(8) 0.0068(7) 0.0387(9)
C17 0.0603(8) 0.0517(8) 0.0767(10) 0.0052(6) 0.0018(7) 0.0260(7)
C10 0.0680(10) 0.0659(10) 0.0759(10) -0.0070(8) -0.0005(8) 0.0310(8)

loop_
_atom_type_symbol
_atom_type_description
_atom_type_scat_dispersion_real
_atom_type_scat_dispersion_imag
_atom_type_scat_source
C C 0.0033 0.0016 'International Tables Vol C Tables 4.2.6.8 and 6.1.1.4'
H H 0 0 'International Tables Vol C Tables 4.2.6.8 and 6.1.1.4'
N N 0.0061 0.0033 'International Tables Vol C Tables 4.2.6.8 and 6.1.1.4'
O O 0.0106 0.006 'International Tables Vol C Tables 4.2.6.8 and 6.1.1.4'

loop_
_geom_angle_atom_site_label_1
_geom_angle_atom_site_label_2
_geom_angle_atom_site_label_3
_geom_angle_site_symmetry_1
_geom_angle_site_symmetry_3
_geom_angle
_geom_angle_publ_flag
C20 N2 C8 . . 120.39(11) ?
C20 N2 H2A . . 119.8 ?
C8 N2 H2A . . 119.8 ?
N2 C20 C19 . . 119.44(11) ?
N2 C20 C15 . . 121.55(11) ?
C19 C20 C15 . . 119.01(12) ?
O2 N1 O1 . . 124.04(16) ?
O2 N1 C1 . . 117.87(16) ?
O1 N1 C1 . . 118.09(16) ?
N2 C8 C9 . . 119.56(12) ?
N2 C8 C13 . . 121.10(12) ?
C9 C8 C13 . . 119.34(13) ?
C14 C13 C12 . . 122.91(13) ?
C14 C13 C8 . . 118.46(12) ?
C12 C13 C8 . . 118.63(13) ?
C14 C15 C16 . . 123.29(12) ?
C14 C15 C20 . . 118.08(12) ?
C16 C15 C20 . . 118.62(12) ?
C3 C4 C5 . . 119.82(12) ?
C3 C4 C7 . . 121.61(12) ?
C5 C4 C7 . . 118.55(12) ?
C18 C19 C20 . . 120.18(13) ?
C18 C19 H19 . . 120.7(11) ?
C20 C19 H19 . . 119.1(11) ?
C2 C1 C6 . . 123.12(13) ?
C2 C1 N1 . . 118.36(14) ?
C6 C1 N1 . . 118.52(14) ?
C4 C3 C2 . . 119.86(13) ?
C4 C3 H3 . . 120.5(11) ?
C2 C3 H3 . . 119.6(11) ?
C6 C5 C4 . . 120.83(13) ?
C6 C5 H5 . . 120.4(12) ?
C4 C5 H5 . . 118.6(11) ?
O4 C7 O3 . . 124.39(14) ?
O4 C7 C4 . . 120.17(15) ?
O3 C7 C4 . . 115.43(12) ?
C15 C14 C13 . . 120.40(11) ?
C15 C14 H14 . . 118.8(10) ?
C13 C14 H14 . . 120.8(10) ?
C1 C6 C5 . . 117.81(13) ?
C1 C6 H6 . . 121.7(12) ?
C5 C6 H6 . . 120.4(12) ?
C1 C2 C3 . . 118.54(13) ?
C1 C2 H2 . . 124.2(13) ?
C3 C2 H2 . . 117.3(13) ?
C11 C12 C13 . . 120.44(15) ?
C11 C12 H12 . . 123.8(10) ?
C13 C12 H12 . . 115.7(10) ?
C17 C16 C15 . . 120.66(13) ?
C17 C16 H16 . . 121.3(11) ?
C15 C16 H16 . . 118.0(11) ?
C19 C18 C17 . . 121.12(14) ?
C19 C18 H18 . . 119.4(12) ?
C17 C18 H18 . . 119.4(12) ?
C10 C9 C8 . . 119.63(15) ?
C10 C9 H9 . . 124.9(11) ?
C8 C9 H9 . . 115.5(11) ?
C12 C11 C10 . . 120.49(15) ?
C12 C11 H11 . . 119.4(14) ?
C10 C11 H11 . . 120.1(14) ?
C16 C17 C18 . . 120.40(14) ?
C16 C17 H17 . . 119.1(13) ?
C18 C17 H17 . . 120.5(13) ?
C9 C10 C11 . . 121.46(16) ?
C9 C10 H10 . . 118.3(13) ?
C11 C10 H10 . . 120.2(13) ?

loop_
_geom_bond_atom_site_label_1
_geom_bond_atom_site_label_2
_geom_bond_site_symmetry_2
_geom_bond_distance
_geom_bond_publ_flag
O3 C7 . 1.3002(19) ?
N2 C20 . 1.3475(17) ?
N2 C8 . 1.3484(17) ?
N2 H2A . 0.86 ?
O4 C7 . 1.2061(18) ?
C20 C19 . 1.4235(19) ?
C20 C15 . 1.4273(17) ?
N1 O2 . 1.216(2) ?
N1 O1 . 1.221(2) ?
N1 C1 . 1.4833(19) ?
C8 C9 . 1.426(2) ?
C8 C13 . 1.4267(18) ?
C13 C14 . 1.3929(19) ?
C13 C12 . 1.426(2) ?
C15 C14 . 1.3903(19) ?
C15 C16 . 1.4269(19) ?
C4 C3 . 1.3847(18) ?
C4 C5 . 1.3944(19) ?
C4 C7 . 1.5060(19) ?
C19 C18 . 1.356(2) ?
C19 H19 . 0.962(18) ?
C1 C2 . 1.374(2) ?
C1 C6 . 1.375(2) ?
C3 C2 . 1.389(2) ?
C3 H3 . 0.96(2) ?
C5 C6 . 1.379(2) ?
C5 H5 . 0.943(19) ?
C14 H14 . 0.934(17) ?
C6 H6 . 0.95(2) ?
C2 H2 . 0.91(2) ?
C12 C11 . 1.360(3) ?
C12 H12 . 0.959(17) ?
C16 C17 . 1.355(2) ?
C16 H16 . 0.941(19) ?
C18 C17 . 1.415(2) ?
C18 H18 . 0.98(2) ?
C9 C10 . 1.358(2) ?
C9 H9 . 0.973(18) ?
C11 C10 . 1.410(3) ?
C11 H11 . 0.96(2) ?
C17 H17 . 0.93(2) ?
C10 H10 . 0.98(2) ?

loop_
_geom_hbond_atom_site_label_D
_geom_hbond_atom_site_label_H
_geom_hbond_atom_site_label_A
_geom_hbond_site_symmetry_A
_geom_hbond_distance_DH
_geom_hbond_distance_HA
_geom_hbond_distance_DA
_geom_hbond_angle_DHA
_geom_hbond_publ_flag
N2 H2A O3 , 0.8600 1.7500 2.6055(16) 172.00 yes
C14 H14 O4 2_676 0.934(17) 2.378(17) 3.245(2) 154.5(13) yes
C19 H19 O2 2_765 0.960(17) 2.529(16) 3.280(2) 135.2(14) yes

loop_
_geom_torsion_atom_site_label_1
_geom_torsion_atom_site_label_2
_geom_torsion_atom_site_label_3
_geom_torsion_atom_site_label_4
_geom_torsion_site_symmetry_1
_geom_torsion_site_symmetry_2
_geom_torsion_site_symmetry_3
_geom_torsion_site_symmetry_4
_geom_torsion
_geom_torsion_publ_flag
C8 N2 C20 C19 . . . . 179.11(11) ?
C8 N2 C20 C15 . . . . 0.24(18) ?
C20 N2 C8 C9 . . . . 179.94(11) ?
C20 N2 C8 C13 . . . . -0.61(18) ?
N2 C8 C13 C14 . . . . 0.02(18) ?
C9 C8 C13 C14 . . . . 179.46(11) ?
N2 C8 C13 C12 . . . . -179.80(11) ?
C9 C8 C13 C12 . . . . -0.35(19) ?
N2 C20 C15 C14 . . . . 0.71(18) ?
C19 C20 C15 C14 . . . . -178.16(11) ?
N2 C20 C15 C16 . . . . -179.96(11) ?
C19 C20 C15 C16 . . . . 1.16(18) ?
N2 C20 C19 C18 . . . . 179.78(12) ?
C15 C20 C19 C18 . . . . -1.3(2) ?
O2 N1 C1 C2 . . . . -172.69(15) ?
O1 N1 C1 C2 . . . . 7.3(2) ?
O2 N1 C1 C6 . . . . 7.7(2) ?
O1 N1 C1 C6 . . . . -172.34(16) ?
C5 C4 C3 C2 . . . . 1.3(2) ?
C7 C4 C3 C2 . . . . -177.31(13) ?
C3 C4 C5 C6 . . . . -1.2(2) ?
C7 C4 C5 C6 . . . . 177.41(12) ?
C3 C4 C7 O4 . . . . 178.20(17) ?
C5 C4 C7 O4 . . . . -0.4(2) ?
C3 C4 C7 O3 . . . . -0.4(2) ?
C5 C4 C7 O3 . . . . -179.01(12) ?
C16 C15 C14 C13 . . . . 179.41(11) ?
C20 C15 C14 C13 . . . . -1.30(18) ?
C12 C13 C14 C15 . . . . -179.23(11) ?
C8 C13 C14 C15 . . . . 0.96(18) ?
C2 C1 C6 C5 . . . . 0.5(2) ?
N1 C1 C6 C5 . . . . -179.82(12) ?
C4 C5 C6 C1 . . . . 0.3(2) ?
C6 C1 C2 C3 . . . . -0.5(2) ?
N1 C1 C2 C3 . . . . 179.89(13) ?
C4 C3 C2 C1 . . . . -0.5(2) ?
C14 C13 C12 C11 . . . . 179.22(12) ?
C8 C13 C12 C11 . . . . -1.0(2) ?
C14 C15 C16 C17 . . . . 179.15(13) ?
C20 C15 C16 C17 . . . . -0.1(2) ?
C20 C19 C18 C17 . . . . 0.4(2) ?
N2 C8 C9 C10 . . . . -179.46(13) ?
C13 C8 C9 C10 . . . . 1.1(2) ?
C13 C12 C11 C10 . . . . 1.6(2) ?
C15 C16 C17 C18 . . . . -0.8(2) ?
C19 C18 C17 C16 . . . . 0.6(2) ?
C8 C9 C10 C11 . . . . -0.5(3) ?
C12 C11 C10 C9 . . . . -0.8(3) ?

_cod_database_fobs_code 2312429
